data_7057743
loop_
_publ_author_name
'Sikdar, Yeasin'
'Goswami, Ranadip'
'Modak, Ritwik'
'Basak, Megha'
'Heras Ojea, Mar\'ia Jos\'e'
'Murrie, Mark'
'Goswami, Sanchita'

_publ_section_title
;
 Diazine based ligand supported CoII3 and CoII4 coordination complexes:
 role of anions
;
_journal_issue 21
_journal_name_full 'New Journal of Chemistry'
_journal_page_first 17587
_journal_paper_doi 10.1039/C8NJ02955E
_journal_volume 42
_journal_year 2018
_chemical_formula_moiety 'C50 H50 Cl2 Co4 N6 O14'
_chemical_formula_sum 'C50 H50 Cl2 Co4 N6 O14'
_chemical_formula_weight 1265.58
_space_group_crystal_system monoclinic
_space_group_IT_number 14
_space_group_name_Hall '-P 2ybc'
_space_group_name_H-M_alt 'P 1 21/c 1'
_symmetry_space_group_name_Hall '-P 2ybc'
_symmetry_space_group_name_H-M 'P 1 21/c 1'
_atom_sites_solution_hydrogens mixed
_audit_creation_method SHELXL-2017/1
_audit_update_record
;
2018-09-14 deposited with the CCDC.
2018-09-18 downloaded from the CCDC.
;
_cell_angle_alpha 90
_cell_angle_beta 99.5610(10)
_cell_angle_gamma 90
_cell_formula_units_Z 4
_cell_length_a 15.7486(6)
_cell_length_b 18.8273(7)
_cell_length_c 17.8550(7)
_cell_measurement_reflns_used 13055
_cell_measurement_temperature 298(2)
_cell_measurement_theta_max 28.4
_cell_measurement_theta_min 2.5
_cell_volume 5220.5(3)
_computing_cell_refinement 'Bruker APEX-III'
_computing_data_collection 'Bruker APEX-III'
_computing_data_reduction 'Bruker SAINT'
_computing_structure_refinement 'SHELXL-2017/1 (Sheldrick, 2017)'
_computing_structure_solution 'SHELXT 2014/4 (Sheldrick, 2014)'
_diffrn_ambient_temperature 298(2)
_diffrn_measured_fraction_theta_full 0.997
_diffrn_measured_fraction_theta_max 0.997
_diffrn_measurement_device_type 'Bruker AXS D8 QUEST ECO'
_diffrn_measurement_method 'phi and omega scan'
_diffrn_radiation_type MoK\a
_diffrn_radiation_wavelength 0.71073
_diffrn_reflns_av_R_equivalents 0.0380
_diffrn_reflns_av_unetI/netI 0.0254
_diffrn_reflns_Laue_measured_fraction_full 0.997
_diffrn_reflns_Laue_measured_fraction_max 0.997
_diffrn_reflns_limit_h_max 21
_diffrn_reflns_limit_h_min -21
_diffrn_reflns_limit_k_max 25
_diffrn_reflns_limit_k_min -25
_diffrn_reflns_limit_l_max 23
_diffrn_reflns_limit_l_min -23
_diffrn_reflns_number 81441
_diffrn_reflns_point_group_measured_fraction_full 0.997
_diffrn_reflns_point_group_measured_fraction_max 0.997
_diffrn_reflns_theta_full 25.242
_diffrn_reflns_theta_max 28.368
_diffrn_reflns_theta_min 2.463
_diffrn_source 'fine-focus sealed tube'
_exptl_absorpt_coefficient_mu 1.423
_exptl_absorpt_correction_T_max 0.745
_exptl_absorpt_correction_T_min 0.632
_exptl_absorpt_correction_type multi-scan
_exptl_absorpt_process_details 'SADABS. Ver. 2014/5. (Krause et al., 2015)'
_exptl_crystal_colour red
_exptl_crystal_density_diffrn 1.610
_exptl_crystal_description block
_exptl_crystal_F_000 2584
_exptl_crystal_preparation 'Magnetic properties'
_exptl_crystal_recrystallization_method 'Solvent diffusion'
_exptl_crystal_size_max 0.3
_exptl_crystal_size_mid 0.26
_exptl_crystal_size_min 0.22
_refine_diff_density_max 0.811
_refine_diff_density_min -0.624
_refine_diff_density_rms 0.080
_refine_ls_extinction_coef 0.0021(2)
_refine_ls_extinction_expression Fc^*^=kFc[1+0.001xFc^2^\l^3^/sin(2\q)]^-1/4^
_refine_ls_extinction_method 'SHELXL-2017/1 (Sheldrick 2017)'
_refine_ls_goodness_of_fit_ref 1.085
_refine_ls_hydrogen_treatment mixed
_refine_ls_matrix_type full
_refine_ls_number_parameters 701
_refine_ls_number_reflns 13017
_refine_ls_number_restraints 3
_refine_ls_restrained_S_all 1.085
_refine_ls_R_factor_all 0.0706
_refine_ls_R_factor_gt 0.0490
_refine_ls_shift/su_max 0.001
_refine_ls_shift/su_mean 0.000
_refine_ls_structure_factor_coef Fsqd
_refine_ls_weighting_details 'w=1/[\s^2^(Fo^2^)+(0.0239P)^2^+10.9780P] where P=(Fo^2^+2Fc^2^)/3'
_refine_ls_weighting_scheme calc
_refine_ls_wR_factor_gt 0.0985
_refine_ls_wR_factor_ref 0.1139
_reflns_Friedel_coverage 0.000
_reflns_number_gt 10006
_reflns_number_total 13055
_reflns_threshold_expression 'I > 2\s(I)'
_cod_data_source_file c8nj02955e2.cif
_cod_data_source_block 2
_cod_depositor_comments 'Adding full bibliography for 7057739--7057743.cif.'
_cod_database_code 7057743
_shelx_shelxl_version_number 2017/1
_shelx_space_group_comment
;
The symmetry employed for this shelxl refinement is uniquely defined
by the following loop, which should always be used as a source of
symmetry information in preference to the above space-group names.
They are only intended as comments.
;

loop_
_space_group_symop_operation_xyz
'x, y, z'
'-x, y+1/2, -z+1/2'
'-x, -y, -z'
'x, -y-1/2, z-1/2'

loop_
_atom_site_label
_atom_site_type_symbol
_atom_site_fract_x
_atom_site_fract_y
_atom_site_fract_z
_atom_site_U_iso_or_equiv
_atom_site_adp_type
_atom_site_occupancy
_atom_site_site_symmetry_order
_atom_site_calc_flag
_atom_site_refinement_flags_posn
_atom_site_refinement_flags_adp
_atom_site_disorder_assembly
_atom_site_disorder_group
Co3 Co 0.16091(2) 0.54270(2) 0.23352(2) 0.03216(10) Uani 1 1 d D . A 2
Co4 Co 0.00836(2) 0.43323(2) 0.27782(2) 0.03489(11) Uani 1 1 d . . B 2
Co2 Co 0.32931(2) 0.61876(2) 0.26481(3) 0.03540(11) Uani 1 1 d . . A 2
Co1 Co 0.53140(3) 0.64875(3) 0.23949(3) 0.05396(15) Uani 1 1 d . . C 2
O7 O 0.25507(12) 0.56937(11) 0.33059(12) 0.0360(4) Uani 1 1 d . . . .
O11 O -0.01509(13) 0.37021(12) 0.35799(13) 0.0438(5) Uani 1 1 d . . . .
O3 O 0.04480(12) 0.53559(10) 0.26659(12) 0.0353(4) Uani 1 1 d . . . .
O10 O 0.26611(12) 0.54922(10) 0.18223(12) 0.0343(4) Uani 1 1 d . . . .
O2 O 0.40797(12) 0.68023(11) 0.21368(14) 0.0434(5) Uani 1 1 d . . . .
O12 O -0.08047(16) 0.30107(15) 0.46357(14) 0.0554(6) Uani 1 1 d . . . .
O4 O -0.10291(13) 0.49653(12) 0.29304(16) 0.0504(6) Uani 1 1 d . . . .
N6 N 0.13333(15) 0.40123(12) 0.29595(15) 0.0342(5) Uani 1 1 d . . . .
N1 N 0.22708(14) 0.68471(12) 0.22169(15) 0.0333(5) Uani 1 1 d . . . .
O8 O 0.14381(16) 0.54760(16) 0.41913(15) 0.0578(7) Uani 1 1 d . . . .
N2 N 0.14707(14) 0.65193(12) 0.22829(15) 0.0337(5) Uani 1 1 d . . . .
N5 N 0.18539(15) 0.43592(13) 0.25012(15) 0.0365(5) Uani 1 1 d . . . .
O9 O 0.36207(17) 0.58407(14) 0.08233(16) 0.0593(7) Uani 1 1 d . . . .
O1 O 0.53490(15) 0.74377(15) 0.16838(19) 0.0691(9) Uani 1 1 d . . . .
N4 N 0.42563(15) 0.54586(13) 0.30299(16) 0.0395(6) Uani 1 1 d . . . .
N3 N 0.49754(15) 0.54908(14) 0.26610(17) 0.0429(6) Uani 1 1 d . . . .
C47 C 0.03889(19) 0.33344(16) 0.40692(17) 0.0366(6) Uani 1 1 d . . . .
O6 O 0.61545(16) 0.61112(16) 0.1849(2) 0.0724(9) Uani 1 1 d . . . .
C8 C 0.22741(18) 0.73681(15) 0.17561(17) 0.0339(6) Uani 1 1 d . . . .
H8 H 0.174599 0.754902 0.152411 0.041 Uiso 1 1 calc R U . .
C27 C 0.3843(3) 0.45649(18) 0.47462(19) 0.0498(8) Uani 1 1 d . . . .
H27 H 0.439551 0.438046 0.487395 0.060 Uiso 1 1 calc R U . .
C26 C 0.3639(2) 0.49920(16) 0.40894(18) 0.0397(7) Uani 1 1 d . . . .
C41 C 0.17123(19) 0.36415(16) 0.35273(19) 0.0388(7) Uani 1 1 d . . . .
H41 H 0.230826 0.360136 0.358615 0.047 Uiso 1 1 calc R U . .
C25 C 0.4308(2) 0.50823(16) 0.36325(19) 0.0412(7) Uani 1 1 d . . . .
H25 H 0.482435 0.484462 0.379140 0.049 Uiso 1 1 calc R U . .
O5 O 0.73984(19) 0.5938(2) 0.1088(2) 0.0847(10) Uani 1 1 d . . . .
C31 C 0.2807(2) 0.52901(15) 0.39045(17) 0.0369(6) Uani 1 1 d . . . .
C42 C 0.1290(2) 0.32867(16) 0.40741(18) 0.0396(7) Uani 1 1 d . . . .
C46 C 0.0067(2) 0.29566(18) 0.46611(18) 0.0438(7) Uani 1 1 d . . . .
C39 C 0.30330(17) 0.49642(16) 0.15086(17) 0.0352(6) Uani 1 1 d . . . .
C6 C 0.30478(18) 0.76937(15) 0.15728(18) 0.0359(6) Uani 1 1 d . . . .
C40 C 0.23669(19) 0.39832(16) 0.21735(19) 0.0397(7) Uani 1 1 d . . . .
H40 H 0.237701 0.349718 0.226759 0.048 Uiso 1 1 calc R U . .
C5 C 0.2935(2) 0.83229(16) 0.1146(2) 0.0446(7) Uani 1 1 d . . . .
H5 H 0.238276 0.850880 0.101663 0.053 Uiso 1 1 calc R U . .
C30 C 0.2212(2) 0.51513(17) 0.44035(18) 0.0423(7) Uani 1 1 d . . . .
C29 C 0.2423(3) 0.47098(19) 0.50208(19) 0.0521(9) Uani 1 1 d . . . .
H29 H 0.201226 0.460541 0.532374 0.063 Uiso 1 1 calc R U . .
C15 C -0.01208(17) 0.58768(15) 0.26865(17) 0.0320(6) Uani 1 1 d . . . .
C7 C 0.38819(19) 0.74008(15) 0.17582(19) 0.0395(7) Uani 1 1 d . . . .
C14 C -0.09475(18) 0.56859(16) 0.28354(18) 0.0366(6) Uani 1 1 d . . . .
C10 C 0.00429(17) 0.66055(15) 0.25923(18) 0.0336(6) Uani 1 1 d . . . .
O13 O 0.3773(3) 0.6839(2) 0.3632(2) 0.1034(15) Uani 1 1 d . . . .
C9 C 0.08599(17) 0.68968(15) 0.24569(17) 0.0340(6) Uani 1 1 d . . . .
H9 H 0.094108 0.738537 0.249969 0.041 Uiso 1 1 calc R U . .
C4 C 0.3605(2) 0.86716(18) 0.0915(2) 0.0556(9) Uani 1 1 d . . . .
H4 H 0.351326 0.909378 0.064311 0.067 Uiso 1 1 calc R U . .
C38 C 0.2926(2) 0.42434(16) 0.1675(2) 0.0402(7) Uani 1 1 d . . . .
C28 C 0.3245(3) 0.4418(2) 0.5196(2) 0.0577(10) Uani 1 1 d . . . .
H28 H 0.338517 0.412424 0.561750 0.069 Uiso 1 1 calc R U . .
C34 C 0.3572(2) 0.51323(19) 0.0968(2) 0.0445(7) Uani 1 1 d . . . .
C13 C -0.1582(2) 0.61720(18) 0.2869(2) 0.0476(8) Uani 1 1 d . . . .
H13A H -0.211999 0.602742 0.295968 0.057 Uiso 1 1 calc R U . .
C43 C 0.1822(2) 0.2903(2) 0.4651(2) 0.0567(9) Uani 1 1 d . . . .
H43 H 0.241244 0.288333 0.465098 0.068 Uiso 1 1 calc R U . .
C44 C 0.1486(3) 0.2563(3) 0.5203(2) 0.0699(12) Uani 1 1 d . . . .
H44 H 0.184460 0.231592 0.558114 0.084 Uiso 1 1 calc R U . .
C45 C 0.0600(3) 0.2585(2) 0.5206(2) 0.0624(10) Uani 1 1 d . . . .
H45 H 0.037053 0.234455 0.558088 0.075 Uiso 1 1 calc R U . .
C37 C 0.3372(2) 0.37200(19) 0.1330(2) 0.0557(9) Uani 1 1 d . . . .
H37 H 0.330824 0.324404 0.144836 0.067 Uiso 1 1 calc R U . .
C22 C 0.5975(2) 0.4853(2) 0.2019(2) 0.0515(9) Uani 1 1 d . . . .
C24 C 0.5269(2) 0.49052(19) 0.2431(2) 0.0461(8) Uani 1 1 d . . . .
H24 H 0.500419 0.448523 0.254110 0.055 Uiso 1 1 calc R U . .
C3 C 0.4432(2) 0.83845(19) 0.1092(3) 0.0589(10) Uani 1 1 d . . . .
H3 H 0.489429 0.861424 0.093533 0.071 Uiso 1 1 calc R U . .
C2 C 0.4561(2) 0.77676(18) 0.1496(2) 0.0499(9) Uani 1 1 d . . . .
C16 C -0.1800(2) 0.46788(19) 0.3111(2) 0.0502(8) Uani 1 1 d . . . .
H16A H -0.190294 0.487265 0.358524 0.075 Uiso 1 1 calc R U . .
H16B H -0.174903 0.417170 0.315318 0.075 Uiso 1 1 calc R U . .
H16C H -0.227159 0.479754 0.271771 0.075 Uiso 1 1 calc R U . .
C35 C 0.3994(2) 0.4611(2) 0.0641(2) 0.0561(9) Uani 1 1 d . . . .
H35 H 0.434736 0.473283 0.029270 0.067 Uiso 1 1 calc R U . .
C11 C -0.0617(2) 0.71032(17) 0.2640(2) 0.0479(8) Uani 1 1 d . . . .
H11 H -0.050669 0.758401 0.258536 0.057 Uiso 1 1 calc R U . .
C23 C 0.6367(2) 0.5452(2) 0.1746(2) 0.0583(10) Uani 1 1 d . . . .
C21 C 0.6255(3) 0.4158(2) 0.1870(2) 0.0632(10) Uani 1 1 d . . . .
H21 H 0.598475 0.376341 0.203765 0.076 Uiso 1 1 calc R U . .
C12 C -0.1410(2) 0.68965(19) 0.2764(2) 0.0561(10) Uani 1 1 d . . . .
H12 H -0.183905 0.723338 0.277937 0.067 Uiso 1 1 calc R U . .
C36 C 0.3899(3) 0.3904(2) 0.0822(3) 0.0644(11) Uani 1 1 d . . . .
H36 H 0.419209 0.355424 0.060023 0.077 Uiso 1 1 calc R U . .
C48 C -0.1150(3) 0.2710(3) 0.5252(3) 0.0809(15) Uani 1 1 d . . . .
H48A H -0.101255 0.221358 0.529134 0.121 Uiso 1 1 calc R U . .
H48B H -0.176369 0.276966 0.516568 0.121 Uiso 1 1 calc R U . .
H48C H -0.090571 0.294550 0.571520 0.121 Uiso 1 1 calc R U . .
C32 C 0.0771(3) 0.5327(2) 0.4610(2) 0.0631(11) Uani 1 1 d . . . .
H32A H 0.067151 0.482432 0.461237 0.095 Uiso 1 1 calc R U . .
H32B H 0.025307 0.556422 0.437862 0.095 Uiso 1 1 calc R U . .
H32C H 0.093430 0.549271 0.512195 0.095 Uiso 1 1 calc R U . .
C33 C 0.4274(3) 0.6069(2) 0.0414(2) 0.0639(11) Uani 1 1 d . . . .
H33A H 0.482804 0.593073 0.068477 0.096 Uiso 1 1 calc R U . .
H33B H 0.425290 0.657659 0.036209 0.096 Uiso 1 1 calc R U . .
H33C H 0.418291 0.585400 -0.008018 0.096 Uiso 1 1 calc R U . .
C20 C 0.6926(3) 0.4071(3) 0.1477(3) 0.0824(15) Uani 1 1 d . . . .
H20 H 0.711960 0.361677 0.139035 0.099 Uiso 1 1 calc R U . .
C18 C 0.7056(3) 0.5331(3) 0.1329(3) 0.0699(12) Uani 1 1 d . . . .
C19 C 0.7322(3) 0.4659(3) 0.1206(3) 0.0807(15) Uani 1 1 d . . . .
H19 H 0.777389 0.459122 0.093783 0.097 Uiso 1 1 calc R U . .
C50 C 0.0795(4) 0.5672(3) 0.0603(3) 0.106(2) Uani 1 1 d D . . .
H50A H 0.029099 0.595288 0.062390 0.160 Uiso 1 1 calc R U . .
H50B H 0.072349 0.541526 0.013227 0.160 Uiso 1 1 calc R U . .
H50C H 0.128843 0.597718 0.063737 0.160 Uiso 1 1 calc R U . .
C1 C 0.6048(3) 0.7674(3) 0.1341(4) 0.110(2) Uani 1 1 d . . . .
H1A H 0.589150 0.764961 0.079885 0.165 Uiso 1 1 calc R U . .
H1B H 0.653952 0.737736 0.150271 0.165 Uiso 1 1 calc R U . .
H1C H 0.618517 0.815613 0.149025 0.165 Uiso 1 1 calc R U . .
C17 C 0.8150(3) 0.5855(4) 0.0731(4) 0.112(2) Uani 1 1 d . . . .
H17A H 0.857427 0.557899 0.105375 0.168 Uiso 1 1 calc R U . .
H17B H 0.838345 0.631459 0.064937 0.168 Uiso 1 1 calc R U . .
H17C H 0.799240 0.561789 0.025222 0.168 Uiso 1 1 calc R U . .
C49 C 0.3448(6) 0.7168(5) 0.4101(5) 0.176(4) Uani 1 1 d . . . .
H49A H 0.370155 0.701808 0.460214 0.263 Uiso 1 1 calc R U . .
H49B H 0.283995 0.707835 0.402287 0.263 Uiso 1 1 calc R U . .
H49C H 0.354774 0.766713 0.404613 0.263 Uiso 1 1 calc R U . .
O14 O 0.09152(18) 0.51944(16) 0.12058(15) 0.0614(7) Uani 1 1 d D . . .
H14 H 0.051(2) 0.4885(16) 0.1130(13) 0.092 Uiso 1 1 d D U . .
H13 H 0.430(5) 0.690(4) 0.367(4) 0.14(3) Uiso 1 1 d . . . .
Cl1 Cl 0.57485(8) 0.69898(6) 0.35713(9) 0.0893(4) Uani 1 1 d . . C 2
Cl2 Cl -0.03883(6) 0.39494(5) 0.15572(6) 0.0596(2) Uani 1 1 d . . D 3

loop_
_atom_site_aniso_label
_atom_site_aniso_U_11
_atom_site_aniso_U_22
_atom_site_aniso_U_33
_atom_site_aniso_U_23
_atom_site_aniso_U_13
_atom_site_aniso_U_12
Co3 0.02463(18) 0.02566(18) 0.0477(2) 0.00310(16) 0.01036(16) 0.00117(14)
Co4 0.02854(19) 0.02922(19) 0.0468(2) 0.00470(17) 0.00593(16) -0.00177(15)
Co2 0.02536(18) 0.02878(19) 0.0525(3) 0.00604(17) 0.00788(16) 0.00012(14)
Co1 0.0255(2) 0.0446(3) 0.0914(4) 0.0146(3) 0.0085(2) -0.00023(18)
O7 0.0315(10) 0.0347(10) 0.0417(11) 0.0052(9) 0.0060(8) -0.0016(8)
O11 0.0332(11) 0.0461(12) 0.0516(13) 0.0141(10) 0.0053(9) -0.0017(9)
O3 0.0253(9) 0.0270(9) 0.0545(13) 0.0062(9) 0.0095(9) 0.0026(7)
O10 0.0283(9) 0.0300(10) 0.0471(12) -0.0005(9) 0.0142(8) 0.0019(8)
O2 0.0253(9) 0.0332(11) 0.0728(16) 0.0148(10) 0.0113(10) 0.0004(8)
O12 0.0462(13) 0.0722(17) 0.0494(14) 0.0145(12) 0.0132(11) -0.0074(12)
O4 0.0294(10) 0.0368(11) 0.0895(19) 0.0090(12) 0.0230(11) -0.0035(9)
N6 0.0304(11) 0.0252(11) 0.0485(15) 0.0040(10) 0.0108(10) -0.0007(9)
N1 0.0239(10) 0.0264(11) 0.0502(14) 0.0032(10) 0.0081(10) 0.0005(8)
O8 0.0440(13) 0.0810(19) 0.0521(15) 0.0131(13) 0.0189(11) -0.0001(12)
N2 0.0261(11) 0.0273(11) 0.0483(14) 0.0057(10) 0.0077(10) -0.0008(9)
N5 0.0305(12) 0.0306(12) 0.0492(15) 0.0062(11) 0.0090(10) 0.0005(9)
O9 0.0616(16) 0.0503(14) 0.0758(18) 0.0094(13) 0.0406(14) 0.0018(12)
O1 0.0298(11) 0.0584(16) 0.123(3) 0.0355(16) 0.0226(14) -0.0004(11)
N4 0.0286(12) 0.0345(13) 0.0554(16) 0.0047(12) 0.0073(11) 0.0022(10)
N3 0.0236(11) 0.0412(14) 0.0640(18) 0.0049(13) 0.0078(11) 0.0015(10)
C47 0.0380(15) 0.0342(15) 0.0372(15) 0.0011(12) 0.0054(12) -0.0019(12)
O6 0.0375(13) 0.0663(18) 0.119(3) 0.0268(17) 0.0295(15) 0.0098(12)
C8 0.0284(13) 0.0287(13) 0.0462(16) 0.0022(12) 0.0108(12) 0.0043(10)
C27 0.064(2) 0.0394(17) 0.0421(18) 0.0007(14) -0.0029(16) 0.0097(15)
C26 0.0466(17) 0.0306(14) 0.0397(16) -0.0034(12) 0.0014(13) 0.0019(12)
C41 0.0299(14) 0.0349(15) 0.0518(18) 0.0035(13) 0.0075(13) 0.0034(11)
C25 0.0364(15) 0.0342(15) 0.0500(18) -0.0004(13) -0.0018(13) 0.0080(12)
O5 0.0490(16) 0.121(3) 0.089(2) 0.031(2) 0.0269(16) 0.0072(17)
C31 0.0423(16) 0.0306(14) 0.0373(15) -0.0019(12) 0.0055(12) -0.0031(12)
C42 0.0392(15) 0.0359(15) 0.0433(17) 0.0023(13) 0.0054(13) 0.0035(12)
C46 0.0448(17) 0.0471(18) 0.0393(17) 0.0025(14) 0.0071(14) -0.0035(14)
C39 0.0266(13) 0.0363(15) 0.0431(16) -0.0012(12) 0.0073(11) 0.0036(11)
C6 0.0333(14) 0.0278(13) 0.0477(17) 0.0037(12) 0.0096(12) 0.0006(11)
C40 0.0363(15) 0.0287(14) 0.0548(19) 0.0023(13) 0.0090(13) 0.0034(11)
C5 0.0425(17) 0.0317(15) 0.062(2) 0.0097(14) 0.0160(15) 0.0054(13)
C30 0.0488(18) 0.0414(17) 0.0367(16) -0.0023(13) 0.0072(13) -0.0063(14)
C29 0.073(2) 0.050(2) 0.0353(17) -0.0015(15) 0.0127(16) -0.0091(18)
C15 0.0251(12) 0.0314(13) 0.0399(15) 0.0022(11) 0.0068(11) 0.0061(10)
C7 0.0348(15) 0.0272(14) 0.0579(19) 0.0036(13) 0.0115(13) -0.0030(11)
C14 0.0288(13) 0.0352(15) 0.0467(17) 0.0048(13) 0.0087(12) -0.0009(11)
C10 0.0245(12) 0.0303(13) 0.0468(17) 0.0000(12) 0.0078(11) 0.0036(10)
O13 0.065(2) 0.133(3) 0.114(3) -0.079(3) 0.022(2) -0.026(2)
C9 0.0289(13) 0.0264(13) 0.0471(17) 0.0053(12) 0.0076(12) -0.0001(10)
C4 0.057(2) 0.0338(17) 0.080(3) 0.0159(17) 0.0212(19) 0.0007(15)
C38 0.0361(15) 0.0322(15) 0.0549(19) 0.0004(13) 0.0156(14) 0.0062(12)
C28 0.088(3) 0.0442(19) 0.0380(18) 0.0075(15) 0.0034(18) 0.0043(19)
C34 0.0402(16) 0.0489(18) 0.0476(18) 0.0010(15) 0.0165(14) 0.0023(14)
C13 0.0272(14) 0.0489(19) 0.070(2) -0.0026(17) 0.0187(15) 0.0024(13)
C43 0.0446(19) 0.067(2) 0.058(2) 0.0163(19) 0.0065(16) 0.0150(17)
C44 0.065(3) 0.093(3) 0.052(2) 0.032(2) 0.0103(19) 0.026(2)
C45 0.066(2) 0.077(3) 0.045(2) 0.0214(19) 0.0135(18) 0.009(2)
C37 0.055(2) 0.0375(17) 0.079(3) -0.0070(17) 0.0231(19) 0.0067(15)
C22 0.0306(15) 0.061(2) 0.063(2) 0.0032(18) 0.0078(15) 0.0088(15)
C24 0.0338(15) 0.0448(18) 0.059(2) 0.0036(15) 0.0052(14) 0.0024(13)
C3 0.050(2) 0.0397(18) 0.092(3) 0.0156(19) 0.025(2) -0.0097(15)
C2 0.0336(15) 0.0371(16) 0.082(3) 0.0091(16) 0.0171(16) -0.0057(13)
C16 0.0387(17) 0.0503(19) 0.066(2) 0.0071(17) 0.0223(16) -0.0068(14)
C35 0.051(2) 0.062(2) 0.062(2) -0.0055(19) 0.0298(18) 0.0043(17)
C11 0.0418(17) 0.0331(16) 0.071(2) 0.0019(15) 0.0178(16) 0.0099(13)
C23 0.0297(16) 0.076(3) 0.068(2) 0.015(2) 0.0052(16) 0.0109(16)
C21 0.054(2) 0.065(3) 0.069(3) -0.009(2) 0.0070(19) 0.0106(19)
C12 0.0357(16) 0.0464(19) 0.090(3) 0.0005(19) 0.0211(18) 0.0144(14)
C36 0.061(2) 0.053(2) 0.088(3) -0.015(2) 0.038(2) 0.0113(18)
C48 0.062(3) 0.116(4) 0.071(3) 0.033(3) 0.028(2) 0.001(3)
C32 0.055(2) 0.081(3) 0.058(2) 0.000(2) 0.0256(19) -0.013(2)
C33 0.062(2) 0.070(3) 0.066(3) 0.012(2) 0.032(2) -0.009(2)
C20 0.070(3) 0.094(4) 0.084(3) -0.024(3) 0.012(3) 0.025(3)
C18 0.041(2) 0.102(4) 0.067(3) 0.013(3) 0.0122(19) 0.012(2)
C19 0.056(3) 0.119(4) 0.070(3) -0.006(3) 0.020(2) 0.020(3)
C50 0.126(5) 0.113(5) 0.069(3) 0.025(3) -0.016(3) -0.026(4)
C1 0.038(2) 0.101(4) 0.200(7) 0.070(4) 0.046(3) -0.001(2)
C17 0.069(3) 0.168(6) 0.110(5) 0.042(4) 0.050(3) 0.014(4)
C49 0.227(10) 0.179(9) 0.134(7) -0.094(7) 0.068(7) -0.060(8)
O14 0.0588(16) 0.0709(18) 0.0504(15) 0.0070(13) -0.0026(12) -0.0218(13)
Cl1 0.0736(7) 0.0568(6) 0.1227(11) 0.0025(7) -0.0268(7) -0.0178(5)
Cl2 0.0598(5) 0.0599(6) 0.0537(5) -0.0074(4) -0.0062(4) -0.0015(4)

loop_
_atom_type_symbol
_atom_type_description
_atom_type_scat_dispersion_real
_atom_type_scat_dispersion_imag
_atom_type_scat_source
C C 0.0033 0.0016 'International Tables Vol C Tables 4.2.6.8 and 6.1.1.4'
H H 0.0000 0.0000 'International Tables Vol C Tables 4.2.6.8 and 6.1.1.4'
Cl Cl 0.1484 0.1585 'International Tables Vol C Tables 4.2.6.8 and 6.1.1.4'
Co Co 0.3494 0.9721 'International Tables Vol C Tables 4.2.6.8 and 6.1.1.4'
N N 0.0061 0.0033 'International Tables Vol C Tables 4.2.6.8 and 6.1.1.4'
O O 0.0106 0.0060 'International Tables Vol C Tables 4.2.6.8 and 6.1.1.4'

loop_
_geom_angle_atom_site_label_1
_geom_angle_atom_site_label_2
_geom_angle_atom_site_label_3
_geom_angle
O3 Co3 O10 170.30(9)
O3 Co3 N5 92.88(9)
O10 Co3 N5 88.66(9)
O3 Co3 N2 89.16(8)
O10 Co3 N2 90.42(9)
N5 Co3 N2 173.20(10)
O3 Co3 O7 108.52(8)
O10 Co3 O7 81.00(8)
N5 Co3 O7 91.40(9)
N2 Co3 O7 81.80(9)
O3 Co3 O14 85.28(10)
O10 Co3 O14 85.16(10)
N5 Co3 O14 89.43(11)
N2 Co3 O14 97.21(11)
O7 Co3 O14 166.11(9)
O3 Co3 Co2 142.92(6)
O10 Co3 Co2 44.55(6)
N5 Co3 Co2 107.59(7)
N2 Co3 Co2 67.36(6)
O7 Co3 Co2 42.50(5)
O14 Co3 Co2 124.39(7)
O11 Co4 O3 138.12(10)
O11 Co4 N6 89.96(9)
O3 Co4 N6 90.85(8)
O11 Co4 O4 89.25(9)
O3 Co4 O4 74.86(8)
N6 Co4 O4 157.27(10)
O7 Co2 O2 170.21(10)
O7 Co2 N4 88.08(9)
O2 Co2 N4 93.31(9)
O7 Co2 N1 90.17(9)
O2 Co2 N1 89.18(9)
N4 Co2 N1 175.15(10)
O7 Co2 O10 82.42(8)
O2 Co2 O10 107.16(9)
N4 Co2 O10 93.08(9)
N1 Co2 O10 82.21(9)
O7 Co2 O13 86.96(14)
O2 Co2 O13 83.39(14)
N4 Co2 O13 88.30(15)
N1 Co2 O13 96.12(14)
O10 Co2 O13 169.24(13)
O7 Co2 Co3 45.94(6)
O2 Co2 Co3 141.51(7)
N4 Co2 Co3 108.82(7)
N1 Co2 Co3 66.89(6)
O10 Co2 Co3 42.69(5)
O13 Co2 Co3 126.97(11)
O6 Co1 O2 135.98(13)
O6 Co1 N3 90.45(12)
O2 Co1 N3 92.56(9)
O6 Co1 O1 85.46(11)
O2 Co1 O1 75.17(8)
N3 Co1 O1 156.95(12)
O6 Co1 Cl1 119.55(11)
O2 Co1 Cl1 102.57(8)
N3 Co1 Cl1 102.49(9)
O1 Co1 Cl1 99.23(10)
C31 O7 Co2 127.52(18)
C31 O7 Co3 126.67(18)
Co2 O7 Co3 91.56(8)
C47 O11 Co4 129.23(19)
C15 O3 Co3 127.25(17)
C15 O3 Co4 119.56(17)
Co3 O3 Co4 112.14(9)
C39 O10 Co3 126.74(18)
C39 O10 Co2 125.09(17)
Co3 O10 Co2 92.76(8)
C7 O2 Co1 120.28(18)
C7 O2 Co2 127.45(18)
Co1 O2 Co2 111.68(10)
C46 O12 C48 117.0(3)
C14 O4 C16 120.4(2)
C14 O4 Co4 115.56(17)
C16 O4 Co4 124.1(2)
C41 N6 N5 117.9(2)
C41 N6 Co4 126.4(2)
N5 N6 Co4 114.27(17)
C8 N1 N2 118.9(2)
C8 N1 Co2 127.61(19)
N2 N1 Co2 110.60(16)
C30 O8 C32 118.3(3)
C9 N2 N1 119.5(2)
C9 N2 Co3 128.41(19)
N1 N2 Co3 110.26(16)
C40 N5 N6 118.6(2)
C40 N5 Co3 126.1(2)
N6 N5 Co3 114.99(17)
C34 O9 C33 117.4(3)
C2 O1 C1 119.0(3)
C2 O1 Co1 113.53(19)
C1 O1 Co1 126.9(3)
C25 N4 N3 118.4(3)
C25 N4 Co2 125.7(2)
N3 N4 Co2 114.85(19)
C24 N3 N4 118.2(3)
C24 N3 Co1 126.5(2)
N4 N3 Co1 114.46(19)
O11 C47 C42 125.0(3)
O11 C47 C46 118.9(3)
C42 C47 C46 116.1(3)
C23 O6 Co1 129.9(2)
N1 C8 C6 124.2(3)
N1 C8 H8 117.9
C6 C8 H8 117.9
C28 C27 C26 121.4(3)
C28 C27 H27 119.3
C26 C27 H27 119.3
C27 C26 C31 119.5(3)
C27 C26 C25 116.7(3)
C31 C26 C25 123.8(3)
N6 C41 C42 125.4(3)
N6 C41 H41 117.3
C42 C41 H41 117.3
N4 C25 C26 126.1(3)
N4 C25 H25 117.0
C26 C25 H25 117.0
C18 O5 C17 116.5(4)
O7 C31 C26 124.4(3)
O7 C31 C30 118.0(3)
C26 C31 C30 117.6(3)
C43 C42 C47 120.5(3)
C43 C42 C41 116.6(3)
C47 C42 C41 122.8(3)
C45 C46 O12 123.7(3)
C45 C46 C47 121.8(3)
O12 C46 C47 114.4(3)
O10 C39 C38 124.0(3)
O10 C39 C34 118.4(3)
C38 C39 C34 117.6(3)
C5 C6 C7 119.1(3)
C5 C6 C8 116.4(3)
C7 C6 C8 124.5(3)
N5 C40 C38 126.1(3)
N5 C40 H40 116.9
C38 C40 H40 116.9
C4 C5 C6 122.4(3)
C4 C5 H5 118.8
C6 C5 H5 118.8
O8 C30 C29 125.5(3)
O8 C30 C31 113.4(3)
C29 C30 C31 121.2(3)
C30 C29 C28 120.6(3)
C30 C29 H29 119.7
C28 C29 H29 119.7
O3 C15 C10 125.1(2)
O3 C15 C14 117.5(3)
C10 C15 C14 117.4(2)
O2 C7 C6 125.6(3)
O2 C7 C2 117.2(3)
C6 C7 C2 117.1(3)
C13 C14 O4 124.9(3)
C13 C14 C15 122.7(3)
O4 C14 C15 112.4(2)
C15 C10 C11 119.1(3)
C15 C10 C9 124.8(2)
C11 C10 C9 116.1(3)
C49 O13 Co2 135.4(5)
C49 O13 H13 114(5)
Co2 O13 H13 111(5)
N2 C9 C10 123.6(3)
N2 C9 H9 118.2
C10 C9 H9 118.2
C5 C4 C3 118.9(3)
C5 C4 H4 120.5
C3 C4 H4 120.5
C39 C38 C37 119.8(3)
C39 C38 C40 124.5(3)
C37 C38 C40 115.7(3)
C27 C28 C29 119.6(3)
C27 C28 H28 120.2
C29 C28 H28 120.2
O9 C34 C35 125.1(3)
O9 C34 C39 113.8(3)
C35 C34 C39 121.0(3)
C14 C13 C12 119.1(3)
C14 C13 H13A 120.5
C12 C13 H13A 120.5
C44 C43 C42 121.0(3)
C44 C43 H43 119.5
C42 C43 H43 119.5
C43 C44 C45 120.0(3)
C43 C44 H44 120.0
C45 C44 H44 120.0
C46 C45 C44 120.6(4)
C46 C45 H45 119.7
C44 C45 H45 119.7
C36 C37 C38 120.8(3)
C36 C37 H37 119.6
C38 C37 H37 119.6
C23 C22 C21 120.3(4)
C23 C22 C24 122.9(3)
C21 C22 C24 116.8(4)
N3 C24 C22 124.8(3)
N3 C24 H24 117.6
C22 C24 H24 117.6
C2 C3 C4 120.1(3)
C2 C3 H3 119.9
C4 C3 H3 119.9
C3 C2 O1 124.2(3)
C3 C2 C7 122.3(3)
O1 C2 C7 113.5(3)
O4 C16 H16A 109.5
O4 C16 H16B 109.5
H16A C16 H16B 109.5
O4 C16 H16C 109.5
H16A C16 H16C 109.5
H16B C16 H16C 109.5
C34 C35 C36 120.8(3)
C34 C35 H35 119.6
C36 C35 H35 119.6
C12 C11 C10 121.6(3)
C12 C11 H11 119.2
C10 C11 H11 119.2
O6 C23 C22 124.9(3)
O6 C23 C18 117.4(4)
C22 C23 C18 117.7(4)
C20 C21 C22 119.6(5)
C20 C21 H21 120.2
C22 C21 H21 120.2
C11 C12 C13 120.0(3)
C11 C12 H12 120.0
C13 C12 H12 120.0
C37 C36 C35 119.9(3)
C37 C36 H36 120.1
C35 C36 H36 120.1
O12 C48 H48A 109.5
O12 C48 H48B 109.5
H48A C48 H48B 109.5
O12 C48 H48C 109.5
H48A C48 H48C 109.5
H48B C48 H48C 109.5
O8 C32 H32A 109.5
O8 C32 H32B 109.5
H32A C32 H32B 109.5
O8 C32 H32C 109.5
H32A C32 H32C 109.5
H32B C32 H32C 109.5
O9 C33 H33A 109.5
O9 C33 H33B 109.5
H33A C33 H33B 109.5
O9 C33 H33C 109.5
H33A C33 H33C 109.5
H33B C33 H33C 109.5
C21 C20 C19 120.6(5)
C21 C20 H20 119.7
C19 C20 H20 119.7
C19 C18 O5 125.4(4)
C19 C18 C23 120.8(5)
O5 C18 C23 113.8(4)
C18 C19 C20 120.9(4)
C18 C19 H19 119.6
C20 C19 H19 119.6
O14 C50 H50A 109.5
O14 C50 H50B 109.5
H50A C50 H50B 109.5
O14 C50 H50C 109.5
H50A C50 H50C 109.5
H50B C50 H50C 109.5
O1 C1 H1A 109.5
O1 C1 H1B 109.5
H1A C1 H1B 109.5
O1 C1 H1C 109.5
H1A C1 H1C 109.5
H1B C1 H1C 109.5
O5 C17 H17A 109.5
O5 C17 H17B 109.5
H17A C17 H17B 109.5
O5 C17 H17C 109.5
H17A C17 H17C 109.5
H17B C17 H17C 109.5
O13 C49 H49A 109.5
O13 C49 H49B 109.5
H49A C49 H49B 109.5
O13 C49 H49C 109.5
H49A C49 H49C 109.5
H49B C49 H49C 109.5
C50 O14 Co3 124.8(3)
C50 O14 H14 108.4(15)
Co3 O14 H14 122.0(15)

loop_
_geom_bond_atom_site_label_1
_geom_bond_atom_site_label_2
_geom_bond_distance
Co3 O3 2.0171(19)
Co3 O10 2.0256(19)
Co3 N5 2.059(2)
Co3 N2 2.069(2)
Co3 O7 2.145(2)
Co3 O14 2.173(3)
Co3 Co2 2.9840(5)
Co4 O11 1.941(2)
Co4 O3 2.0302(19)
Co4 N6 2.032(2)
Co4 O4 2.173(2)
Co2 O7 2.017(2)
Co2 O2 2.021(2)
Co2 N4 2.075(2)
Co2 N1 2.077(2)
Co2 O10 2.096(2)
Co2 O13 2.173(3)
Co1 O6 1.906(3)
Co1 O2 2.011(2)
Co1 N3 2.029(3)
Co1 O1 2.200(3)
Co1 Cl1 2.3014(15)
O7 C31 1.319(4)
O11 C47 1.311(4)
O3 C15 1.333(3)
O10 C39 1.324(3)
O2 C7 1.324(4)
O12 C46 1.370(4)
O12 C48 1.423(4)
O4 C14 1.376(4)
O4 C16 1.414(4)
N6 C41 1.293(4)
N6 N5 1.411(3)
N1 C8 1.281(4)
N1 N2 1.426(3)
O8 C30 1.360(4)
O8 C32 1.415(4)
N2 C9 1.275(4)
N5 C40 1.286(4)
O9 C34 1.363(4)
O9 C33 1.424(4)
O1 C2 1.378(4)
O1 C1 1.416(5)
N4 C25 1.280(4)
N4 N3 1.403(3)
N3 C24 1.289(4)
C47 C42 1.421(4)
C47 C46 1.434(4)
O6 C23 1.306(5)
C8 C6 1.449(4)
C8 H8 0.9300
C27 C28 1.364(5)
C27 C26 1.414(4)
C27 H27 0.9300
C26 C31 1.414(4)
C26 C25 1.445(5)
C41 C42 1.434(4)
C41 H41 0.9300
C25 H25 0.9300
O5 C18 1.364(6)
O5 C17 1.443(5)
C31 C30 1.420(4)
C42 C43 1.413(5)
C46 C45 1.367(5)
C39 C38 1.405(4)
C39 C34 1.424(4)
C6 C5 1.403(4)
C6 C7 1.412(4)
C40 C38 1.438(4)
C40 H40 0.9300
C5 C4 1.364(5)
C5 H5 0.9300
C30 C29 1.376(5)
C29 C28 1.394(6)
C29 H29 0.9300
C15 C10 1.411(4)
C15 C14 1.418(4)
C7 C2 1.417(4)
C14 C13 1.363(4)
C10 C11 1.412(4)
C10 C9 1.455(4)
O13 C49 1.220(8)
O13 H13 0.83(7)
C9 H9 0.9300
C4 C3 1.396(5)
C4 H4 0.9300
C38 C37 1.410(4)
C28 H28 0.9300
C34 C35 1.369(5)
C13 C12 1.409(5)
C13 H13A 0.9300
C43 C44 1.356(5)
C43 H43 0.9300
C44 C45 1.396(6)
C44 H44 0.9300
C45 H45 0.9300
C37 C36 1.371(5)
C37 H37 0.9300
C22 C23 1.412(5)
C22 C21 1.420(5)
C22 C24 1.435(5)
C24 H24 0.9300
C3 C2 1.364(5)
C3 H3 0.9300
C16 H16A 0.9600
C16 H16B 0.9600
C16 H16C 0.9600
C35 C36 1.383(6)
C35 H35 0.9300
C11 C12 1.361(5)
C11 H11 0.9300
C23 C18 1.432(5)
C21 C20 1.372(6)
C21 H21 0.9300
C12 H12 0.9300
C36 H36 0.9300
C48 H48A 0.9600
C48 H48B 0.9600
C48 H48C 0.9600
C32 H32A 0.9600
C32 H32B 0.9600
C32 H32C 0.9600
C33 H33A 0.9600
C33 H33B 0.9600
C33 H33C 0.9600
C20 C19 1.395(8)
C20 H20 0.9300
C18 C19 1.361(7)
C19 H19 0.9300
C50 O14 1.391(6)
C50 H50A 0.9600
C50 H50B 0.9600
C50 H50C 0.9600
C1 H1A 0.9600
C1 H1B 0.9600
C1 H1C 0.9600
C17 H17A 0.9600
C17 H17B 0.9600
C17 H17C 0.9600
C49 H49A 0.9600
C49 H49B 0.9600
C49 H49C 0.9600
O14 H14 0.854(9)
